data_4320703
loop_
_publ_author_name
'Sylvia Ross'
'Thomas Weyherm\"uller'
'Eckhard Bill'
'Karl Wieghardt'
'Phalguni Chaudhuri'

_publ_section_title
;
 Tris(pyridinealdoximato)metal Complexes as Ligands for the Synthesis of
 Asymmetric Heterodinuclear CrIIIM Species [M = Zn(II), Cu(II), Ni(II),
 Fe(II), Mn(II), Cr(II), Co(III)]: A Magneto-Structural Study
;
_journal_name_full 'Inorganic Chemistry'
_journal_page_first 6656
_journal_page_last 6665
_journal_paper_doi 10.1021/ic010552y
_journal_volume 40
_journal_year 2001
_chemical_formula_structural '[C27 H33 Cr N9 Ni O3 P]2+, 2(ClO4)-, H2O'
_chemical_formula_sum 'C27 H35 Cl2 Cr N9 Ni O12 P'
_chemical_formula_weight 890.22
_chemical_name_systematic
; 
  ? 
;
_space_group_IT_number 2
_symmetry_cell_setting triclinic
_symmetry_space_group_name_Hall '-P 1'
_symmetry_space_group_name_H-M 'P -1'
_atom_sites_solution_hydrogens geom
_atom_sites_solution_primary direct
_atom_sites_solution_secondary difmap
_audit_creation_method SHELXL
_cell_angle_alpha 102.55(2)
_cell_angle_beta 107.54(2)
_cell_angle_gamma 104.00(2)
_cell_formula_units_Z 2
_cell_length_a 11.989(1)
_cell_length_b 12.429(2)
_cell_length_c 13.292(2)
_cell_measurement_reflns_used 6220
_cell_measurement_temperature 100(2)
_cell_volume 1740.0(6)
_computing_cell_refinement 'Siemens SAINT'
_computing_data_collection 'Siemens SAINT'
_computing_data_reduction 'Siemens SAINT'
_computing_structure_refinement 'SHELXL-93 (Sheldrick, 1993)'
_computing_structure_solution 'SHELXS-86 (Sheldrick, 1990)'
_diffrn_ambient_temperature 100(2)
_diffrn_measurement_device 'SIEMENS SMART CCD-Detector'
_diffrn_measurement_method '\w, 0.3 deg./frame'
_diffrn_radiation_monochromator graphite
_diffrn_radiation_source 'fine-focus sealed tube'
_diffrn_radiation_type MoK\a
_diffrn_radiation_wavelength 0.71073
_diffrn_reflns_av_R_equivalents 0.0386
_diffrn_reflns_av_sigmaI/netI 0.0727
_diffrn_reflns_limit_h_max 17
_diffrn_reflns_limit_h_min -18
_diffrn_reflns_limit_k_max 14
_diffrn_reflns_limit_k_min -19
_diffrn_reflns_limit_l_max 20
_diffrn_reflns_limit_l_min -18
_diffrn_reflns_number 16913
_diffrn_reflns_theta_max 30.00
_diffrn_reflns_theta_min 1.69
_diffrn_standards_number 6220
_exptl_absorpt_coefficient_mu 1.128
_exptl_absorpt_correction_T_max 0.832
_exptl_absorpt_correction_T_min 0.274
_exptl_absorpt_correction_type 'SADABS, G.M. Sheldrick, 1994'
_exptl_crystal_colour red
_exptl_crystal_density_diffrn 1.699
_exptl_crystal_description 'transparent block'
_exptl_crystal_F_000 914
_exptl_crystal_size_max 0.42
_exptl_crystal_size_mid 0.35
_exptl_crystal_size_min 0.25
_refine_diff_density_max 0.815
_refine_diff_density_min -0.950
_refine_diff_density_rms 0.114
_refine_ls_extinction_method none
_refine_ls_goodness_of_fit_all 0.995
_refine_ls_goodness_of_fit_obs 1.078
_refine_ls_matrix_type full
_refine_ls_number_parameters 487
_refine_ls_number_reflns 8737
_refine_ls_number_restraints 0
_refine_ls_restrained_S_all 1.017
_refine_ls_restrained_S_obs 1.078
_refine_ls_R_factor_all 0.0589
_refine_ls_R_factor_obs 0.0417
_refine_ls_shift/esd_max -0.001
_refine_ls_shift/esd_mean 0.000
_refine_ls_structure_factor_coef Fsqd
_refine_ls_weighting_details 'w=1/[\s^2^(Fo^2^)+(0.0551P)^2^+0.0000P] where P=(Fo^2^+2Fc^2^)/3'
_refine_ls_weighting_scheme calc
_refine_ls_wR_factor_all 0.1106
_refine_ls_wR_factor_obs 0.1007
_reflns_number_observed 6840
_reflns_number_total 9114
_reflns_observed_criterion >2sigma(I)
_cod_data_source_file ic010552y_5.cif
_cod_data_source_block 8
_cod_depositor_comments
;
The following automatic conversions were performed:

'_symmetry_cell_setting' value 'Triclinic' changed to 'triclinic'
according to the built-in table from CIF Core dictionary named
'cif_core.dic' version 2.4.1 from 2010-06-29.

Automatic conversion script
Id: cif_fix_values 1646 2011-03-28 12:23:43Z adriana 

The following automatic conversions were performed:

'_refine_ls_weighting_scheme' value 'calc
w=1/[\s^2^(Fo^2^)+(0.0551P)^2^+0.0000P] where P=(Fo^2^+2Fc^2^)/3' was
changed to 'calc'. New tag '_refine_ls_weighting_details' was
created. The value of the new tag was set to
'w=1/[\s^2^(Fo^2^)+(0.0551P)^2^+0.0000P] where P=(Fo^2^+2Fc^2^)/3'.

Automatic conversion script
Id: cif_fix_values 3143 2015-03-26 13:38:13Z robertas 
;
_cod_original_cell_volume 1740.0(4)
_cod_database_code 4320703

loop_
_symmetry_equiv_pos_as_xyz
'x, y, z'
'-x, -y, -z'

loop_
_atom_site_aniso_label
_atom_site_aniso_U_11
_atom_site_aniso_U_22
_atom_site_aniso_U_33
_atom_site_aniso_U_23
_atom_site_aniso_U_13
_atom_site_aniso_U_12
Ni 0.01449(15) 0.0128(2) 0.01049(14) 0.00370(11) 0.00359(10) 0.00632(11)
Cr 0.0166(2) 0.0125(2) 0.0116(2) 0.00345(14) 0.00459(13) 0.00710(15)
P 0.0200(3) 0.0156(3) 0.0108(3) 0.0021(2) 0.0028(2) 0.0055(2)
C1 0.0174(11) 0.0183(12) 0.0143(10) 0.0075(9) 0.0044(8) 0.0060(9)
N2 0.0175(10) 0.0158(10) 0.0143(9) 0.0067(8) 0.0043(7) 0.0071(8)
C3 0.0167(11) 0.0181(12) 0.0188(11) 0.0103(9) 0.0066(9) 0.0065(9)
C4 0.0180(12) 0.0250(13) 0.0214(12) 0.0123(10) 0.0030(9) 0.0088(10)
C5 0.0211(13) 0.0278(14) 0.0188(12) 0.0118(10) -0.0022(9) 0.0071(11)
C6 0.0243(13) 0.0193(12) 0.0155(11) 0.0065(9) 0.0021(9) 0.0042(10)
C7 0.0155(11) 0.0186(12) 0.0196(11) 0.0095(9) 0.0055(8) 0.0084(9)
N8 0.0179(10) 0.0140(10) 0.0143(9) 0.0038(7) 0.0061(7) 0.0054(8)
O9 0.0203(9) 0.0189(9) 0.0156(8) -0.0001(6) 0.0055(6) 0.0088(7)
C11 0.0140(11) 0.0172(11) 0.0150(10) 0.0059(9) 0.0043(8) 0.0069(9)
N12 0.0145(9) 0.0144(9) 0.0132(9) 0.0048(7) 0.0048(7) 0.0062(8)
C13 0.0159(11) 0.0163(11) 0.0141(10) 0.0043(9) 0.0045(8) 0.0084(9)
C14 0.0235(12) 0.0193(12) 0.0176(11) 0.0089(9) 0.0088(9) 0.0113(10)
C15 0.0197(12) 0.0134(11) 0.0235(12) 0.0080(9) 0.0078(9) 0.0066(9)
C16 0.0186(11) 0.0144(11) 0.0171(11) 0.0018(9) 0.0038(8) 0.0070(9)
C17 0.0222(12) 0.0177(12) 0.0123(10) 0.0052(9) 0.0052(8) 0.0112(10)
N18 0.0155(9) 0.0157(10) 0.0126(9) 0.0022(7) 0.0036(7) 0.0079(8)
O19 0.0237(9) 0.0136(8) 0.0114(7) 0.0001(6) 0.0015(6) 0.0078(7)
C21 0.0197(12) 0.0185(12) 0.0117(10) 0.0051(9) 0.0035(8) 0.0094(9)
N22 0.0186(10) 0.0145(10) 0.0112(9) 0.0032(7) 0.0034(7) 0.0064(8)
C23 0.0161(11) 0.0184(12) 0.0137(10) 0.0058(9) 0.0050(8) 0.0070(9)
C24 0.0210(12) 0.0242(13) 0.0184(11) 0.0070(10) 0.0091(9) 0.0090(10)
C25 0.0273(13) 0.0268(14) 0.0196(12) 0.0079(10) 0.0135(10) 0.0134(11)
C26 0.0269(13) 0.0192(12) 0.0134(11) 0.0048(9) 0.0088(9) 0.0099(10)
C27 0.0151(11) 0.0184(12) 0.0149(11) 0.0041(9) 0.0047(8) 0.0045(9)
N28 0.0205(10) 0.0142(10) 0.0121(9) 0.0033(7) 0.0048(7) 0.0072(8)
O29 0.0247(9) 0.0157(8) 0.0155(8) 0.0008(6) 0.0087(6) 0.0070(7)
N31 0.0199(10) 0.0186(10) 0.0163(9) 0.0054(8) 0.0049(7) 0.0084(8)
C32 0.0219(12) 0.0202(13) 0.0196(12) 0.0050(10) 0.0059(9) 0.0025(10)
C33 0.0315(14) 0.0148(12) 0.0226(12) 0.0048(10) 0.0070(10) 0.0068(11)
N34 0.0246(11) 0.0159(10) 0.0140(9) 0.0055(8) 0.0059(8) 0.0089(8)
C35 0.0275(13) 0.0210(13) 0.0203(12) 0.0048(10) 0.0090(10) 0.0148(11)
C36 0.0251(13) 0.0218(13) 0.0198(11) 0.0045(10) 0.0099(9) 0.0130(11)
N37 0.0205(10) 0.0172(10) 0.0143(9) 0.0037(8) 0.0057(7) 0.0084(8)
C38 0.0269(13) 0.0251(13) 0.0134(11) 0.0076(10) 0.0066(9) 0.0114(11)
C39 0.0237(12) 0.0243(13) 0.0134(11) 0.0046(9) 0.0021(9) 0.0089(10)
C40 0.0193(13) 0.0313(15) 0.0263(13) 0.0056(11) 0.0042(10) 0.0138(11)
C41 0.0356(15) 0.0199(13) 0.0188(12) 0.0098(10) 0.0072(10) 0.0115(11)
C42 0.0260(14) 0.0259(14) 0.0247(13) 0.0067(11) 0.0146(10) 0.0059(11)
Cl1 0.0211(3) 0.0190(3) 0.0200(3) 0.0071(2) 0.0029(2) 0.0072(2)
O11 0.0310(11) 0.0200(10) 0.0531(12) 0.0022(9) 0.0073(9) 0.0120(9)
O12 0.0208(10) 0.0392(12) 0.0326(10) 0.0126(9) 0.0002(8) 0.0034(8)
O13 0.0308(11) 0.0468(13) 0.0291(10) 0.0191(9) 0.0130(8) 0.0119(10)
O14 0.0496(12) 0.0249(10) 0.0167(8) 0.0102(8) 0.0085(8) 0.0175(9)
Cl2 0.0197(3) 0.0258(3) 0.0166(3) 0.0057(2) 0.0060(2) 0.0103(2)
O21 0.056(2) 0.060(2) 0.0487(13) 0.0110(12) 0.0296(11) 0.0401(13)
O22 0.0366(12) 0.0385(12) 0.0279(10) 0.0075(9) 0.0123(8) -0.0016(9)
O23 0.0382(12) 0.0309(11) 0.0301(10) 0.0106(9) -0.0058(8) 0.0122(9)
O24 0.0256(10) 0.0408(12) 0.0191(9) 0.0078(8) 0.0016(7) -0.0010(9)
O30 0.0417(13) 0.0442(14) 0.0473(13) 0.0121(11) 0.0130(10) 0.0260(12)

loop_
_atom_site_label
_atom_site_type_symbol
_atom_site_fract_x
_atom_site_fract_y
_atom_site_fract_z
_atom_site_U_iso_or_equiv
_atom_site_thermal_displace_type
_atom_site_occupancy
_atom_site_calc_flag
_atom_site_refinement_flags
_atom_site_disorder_group
Ni Ni 0.69186(3) 0.46668(2) 0.28936(2) 0.01252(8) Uani 1 d . .
Cr Cr 0.79481(3) 0.71303(3) 0.53478(3) 0.01329(9) Uani 1 d . .
P P 0.58948(6) 0.22434(5) 0.05004(4) 0.01661(13) Uani 1 d . .
C1 C 0.5029(2) 0.3286(2) 0.0497(2) 0.0166(4) Uani 1 d . .
N2 N 0.5366(2) 0.4195(2) 0.14128(14) 0.0156(4) Uani 1 d . .
C3 C 0.4621(2) 0.4855(2) 0.1450(2) 0.0170(4) Uani 1 d . .
C4 C 0.3543(2) 0.4644(2) 0.0549(2) 0.0213(5) Uani 1 d . .
H4 H 0.3033(2) 0.5117(2) 0.0590(2) 0.026 Uiso 1 calc R .
C5 C 0.3227(2) 0.3738(2) -0.0406(2) 0.0244(5) Uani 1 d . .
H5 H 0.2507(2) 0.3591(2) -0.1037(2) 0.029 Uiso 1 calc R .
C6 C 0.3975(2) 0.3044(2) -0.0433(2) 0.0214(5) Uani 1 d . .
H6 H 0.3768(2) 0.2411(2) -0.1080(2) 0.026 Uiso 1 calc R .
C7 C 0.5002(2) 0.5749(2) 0.2507(2) 0.0170(4) Uani 1 d . .
H7 H 0.4580(2) 0.6295(2) 0.2610(2) 0.020 Uiso 1 calc R .
N8 N 0.5946(2) 0.5758(2) 0.32973(14) 0.0154(4) Uani 1 d . .
O9 O 0.62530(15) 0.65425(14) 0.42955(12) 0.0191(3) Uani 1 d . .
C11 C 0.5932(2) 0.1977(2) 0.1823(2) 0.0152(4) Uani 1 d . .
N12 N 0.6378(2) 0.2884(2) 0.27602(14) 0.0138(4) Uani 1 d . .
C13 C 0.6538(2) 0.2666(2) 0.3742(2) 0.0152(4) Uani 1 d . .
C14 C 0.6162(2) 0.1533(2) 0.3795(2) 0.0185(5) Uani 1 d . .
H14 H 0.6261(2) 0.1401(2) 0.4490(2) 0.022 Uiso 1 calc R .
C15 C 0.5644(2) 0.0606(2) 0.2819(2) 0.0183(5) Uani 1 d . .
H15 H 0.5355(2) -0.0172(2) 0.2830(2) 0.022 Uiso 1 calc R .
C16 C 0.5552(2) 0.0829(2) 0.1823(2) 0.0176(4) Uani 1 d . .
H16 H 0.5232(2) 0.0203(2) 0.1148(2) 0.021 Uiso 1 calc R .
C17 C 0.7142(2) 0.3698(2) 0.4723(2) 0.0167(4) Uani 1 d . .
H17 H 0.7281(2) 0.3644(2) 0.5450(2) 0.020 Uiso 1 calc R .
N18 N 0.7478(2) 0.4684(2) 0.45544(14) 0.0149(4) Uani 1 d . .
O19 O 0.80621(15) 0.56304(14) 0.54712(12) 0.0179(3) Uani 1 d . .
C21 C 0.7481(2) 0.3282(2) 0.0990(2) 0.0165(4) Uani 1 d . .
N22 N 0.7875(2) 0.4251(2) 0.18696(14) 0.0153(4) Uani 1 d . .
C23 C 0.8979(2) 0.5069(2) 0.2125(2) 0.0158(4) Uani 1 d . .
C24 C 0.9760(2) 0.4914(2) 0.1552(2) 0.0204(5) Uani 1 d . .
H24 H 1.0536(2) 0.5497(2) 0.1751(2) 0.024 Uiso 1 calc R .
C25 C 0.9376(2) 0.3887(2) 0.0685(2) 0.0224(5) Uani 1 d . .
H25 H 0.9900(2) 0.3745(2) 0.0296(2) 0.027 Uiso 1 calc R .
C26 C 0.8220(2) 0.3069(2) 0.0390(2) 0.0192(5) Uani 1 d . .
H26 H 0.7935(2) 0.2372(2) -0.0215(2) 0.023 Uiso 1 calc R .
C27 C 0.9282(2) 0.6137(2) 0.3019(2) 0.0167(4) Uani 1 d . .
H27 H 1.0043(2) 0.6757(2) 0.3271(2) 0.020 Uiso 1 calc R .
N28 N 0.8459(2) 0.6191(2) 0.34489(14) 0.0158(4) Uani 1 d . .
O29 O 0.8726(2) 0.71859(14) 0.42626(12) 0.0190(3) Uani 1 d . .
N31 N 0.9695(2) 0.8011(2) 0.66443(15) 0.0183(4) Uani 1 d . .
C32 C 1.0124(2) 0.9149(2) 0.6450(2) 0.0221(5) Uani 1 d . .
H32A H 1.0339(2) 0.9021(2) 0.5780(2) 0.027 Uiso 1 calc R .
H32B H 1.0879(2) 0.9675(2) 0.7092(2) 0.027 Uiso 1 calc R .
C33 C 0.9119(2) 0.9718(2) 0.6293(2) 0.0241(5) Uani 1 d . .
H33A H 0.9046(2) 1.0020(2) 0.7015(2) 0.029 Uiso 1 calc R .
H33B H 0.9347(2) 1.0385(2) 0.6015(2) 0.029 Uiso 1 calc R .
N34 N 0.7900(2) 0.8845(2) 0.54780(15) 0.0179(4) Uani 1 d . .
C35 C 0.6870(2) 0.8886(2) 0.5886(2) 0.0219(5) Uani 1 d . .
H35A H 0.6067(2) 0.8379(2) 0.5291(2) 0.026 Uiso 1 calc R .
H35B H 0.6849(2) 0.9695(2) 0.6077(2) 0.026 Uiso 1 calc R .
C36 C 0.7059(2) 0.8479(2) 0.6895(2) 0.0212(5) Uani 1 d . .
H36A H 0.7765(2) 0.9075(2) 0.7537(2) 0.025 Uiso 1 calc R .
H36B H 0.6309(2) 0.8377(2) 0.7082(2) 0.025 Uiso 1 calc R .
N37 N 0.7312(2) 0.7339(2) 0.66716(15) 0.0173(4) Uani 1 d . .
C38 C 0.8358(2) 0.7328(2) 0.7629(2) 0.0212(5) Uani 1 d . .
H38A H 0.8195(2) 0.7541(2) 0.8321(2) 0.025 Uiso 1 calc R .
H38B H 0.8419(2) 0.6533(2) 0.7502(2) 0.025 Uiso 1 calc R .
C39 C 0.9551(2) 0.8176(2) 0.7754(2) 0.0217(5) Uani 1 d . .
H39A H 1.0253(2) 0.8056(2) 0.8288(2) 0.026 Uiso 1 calc R .
H39B H 0.9565(2) 0.8984(2) 0.8051(2) 0.026 Uiso 1 calc R .
C40 C 1.0610(2) 0.7395(2) 0.6596(2) 0.0262(6) Uani 1 d . .
H40A H 1.0331(9) 0.6639(7) 0.6711(15) 0.039 Uiso 1 calc R .
H40B H 1.1419(4) 0.7870(8) 0.7178(10) 0.039 Uiso 1 calc R .
H40C H 1.0680(13) 0.7273(14) 0.5867(6) 0.039 Uiso 1 calc R .
C41 C 0.7592(3) 0.9069(2) 0.4392(2) 0.0244(5) Uani 1 d . .
H41A H 0.6791(8) 0.8498(10) 0.3870(5) 0.037 Uiso 1 calc R .
H41B H 0.8236(9) 0.8997(15) 0.4096(7) 0.037 Uiso 1 calc R .
H41C H 0.7544(17) 0.9859(6) 0.4492(3) 0.037 Uiso 1 calc R .
C42 C 0.6177(2) 0.6371(2) 0.6461(2) 0.0250(5) Uani 1 d . .
H42A H 0.5484(4) 0.6386(9) 0.5848(9) 0.038 Uiso 1 calc R .
H42B H 0.5980(9) 0.6467(8) 0.7132(5) 0.038 Uiso 1 calc R .
H42C H 0.6319(6) 0.5623(2) 0.6264(14) 0.038 Uiso 1 calc R .
Cl1 Cl 0.70715(5) 0.21299(5) -0.28782(4) 0.02094(13) Uani 1 d . .
O11 O 0.7376(2) 0.3306(2) -0.2181(2) 0.0377(5) Uani 1 d . .
O12 O 0.5779(2) 0.1680(2) -0.35862(15) 0.0343(4) Uani 1 d . .
O13 O 0.7807(2) 0.2121(2) -0.35604(15) 0.0341(5) Uani 1 d . .
O14 O 0.7343(2) 0.1403(2) -0.21955(13) 0.0297(4) Uani 1 d . .
Cl2 Cl 0.21786(5) 0.04337(5) -0.00688(4) 0.02052(13) Uani 1 d . .
O21 O 0.2724(2) -0.0317(2) -0.0590(2) 0.0494(6) Uani 1 d . .
O22 O 0.1380(2) -0.0209(2) 0.0365(2) 0.0375(5) Uani 1 d . .
O23 O 0.1473(2) 0.0841(2) -0.0899(2) 0.0373(5) Uani 1 d . .
O24 O 0.3129(2) 0.1420(2) 0.08082(14) 0.0328(4) Uani 1 d . .
O30 O 1.0171(2) 0.2421(2) -0.1208(2) 0.0434(6) Uani 1 d . .
H30A H 0.9348(42) 0.1948(36) -0.1533(32) 0.065 Uiso 1 d . .
H30B H 1.0493(38) 0.1885(36) -0.1019(31) 0.065 Uiso 1 d . .

loop_
_atom_type_symbol
_atom_type_description
_atom_type_scat_dispersion_real
_atom_type_scat_dispersion_imag
_atom_type_scat_source
C C 0.0033 0.0016 'International Tables Vol C Tables 4.2.6.8 and 6.1.1.4'
H H 0.0000 0.0000 'International Tables Vol C Tables 4.2.6.8 and 6.1.1.4'
N N 0.0061 0.0033 'International Tables Vol C Tables 4.2.6.8 and 6.1.1.4'
O O 0.0106 0.0060 'International Tables Vol C Tables 4.2.6.8 and 6.1.1.4'
P P 0.1023 0.0942 'International Tables Vol C Tables 4.2.6.8 and 6.1.1.4'
Cl Cl 0.1484 0.1585 'International Tables Vol C Tables 4.2.6.8 and 6.1.1.4'
Cr Cr 0.3209 0.6236 'International Tables Vol C Tables 4.2.6.8 and 6.1.1.4'
Ni Ni 0.3393 1.1124 'International Tables Vol C Tables 4.2.6.8 and 6.1.1.4'

loop_
_geom_angle_atom_site_label_1
_geom_angle_atom_site_label_2
_geom_angle_atom_site_label_3
_geom_angle
_geom_angle_site_symmetry_1
_geom_angle_site_symmetry_3
_geom_angle_publ_flag
N8 Ni N22 143.69(7) . . ?
N8 Ni N18 86.95(7) . . ?
N22 Ni N18 123.26(7) . . ?
N8 Ni N28 86.54(7) . . ?
N22 Ni N28 77.03(8) . . ?
N18 Ni N28 86.09(8) . . ?
N8 Ni N12 123.37(7) . . ?
N22 Ni N12 86.13(7) . . ?
N18 Ni N12 76.64(7) . . ?
N28 Ni N12 143.76(7) . . ?
N8 Ni N2 76.49(7) . . ?
N22 Ni N2 86.11(7) . . ?
N18 Ni N2 143.89(8) . . ?
N28 Ni N2 123.89(7) . . ?
N12 Ni N2 85.98(7) . . ?
O9 Cr O19 96.42(7) . . ?
O9 Cr O29 96.54(7) . . ?
O19 Cr O29 95.98(7) . . ?
O9 Cr N31 169.51(7) . . ?
O19 Cr N31 91.09(7) . . ?
O29 Cr N31 89.93(7) . . ?
O9 Cr N37 89.92(7) . . ?
O19 Cr N37 89.77(7) . . ?
O29 Cr N37 170.81(8) . . ?
N31 Cr N37 82.78(8) . . ?
O9 Cr N34 88.43(8) . . ?
O19 Cr N34 171.30(7) . . ?
O29 Cr N34 90.62(7) . . ?
N31 Cr N34 83.23(8) . . ?
N37 Cr N34 83.00(7) . . ?
C1 P C21 99.31(10) . . ?
C1 P C11 98.85(9) . . ?
C21 P C11 98.81(10) . . ?
N2 C1 C6 121.8(2) . . ?
N2 C1 P 119.92(15) . . ?
C6 C1 P 118.1(2) . . ?
C1 N2 C3 119.0(2) . . ?
C1 N2 Ni 126.41(14) . . ?
C3 N2 Ni 114.43(14) . . ?
N2 C3 C4 121.7(2) . . ?
N2 C3 C7 115.0(2) . . ?
C4 C3 C7 123.2(2) . . ?
C5 C4 C3 119.1(2) . . ?
C4 C5 C6 119.2(2) . . ?
C1 C6 C5 119.2(2) . . ?
N8 C7 C3 116.0(2) . . ?
C7 N8 O9 115.9(2) . . ?
C7 N8 Ni 117.51(15) . . ?
O9 N8 Ni 126.42(13) . . ?
N8 O9 Cr 119.81(12) . . ?
N12 C11 C16 121.9(2) . . ?
N12 C11 P 119.7(2) . . ?
C16 C11 P 118.3(2) . . ?
C11 N12 C13 118.8(2) . . ?
C11 N12 Ni 126.62(14) . . ?
C13 N12 Ni 114.61(14) . . ?
N12 C13 C14 121.9(2) . . ?
N12 C13 C17 114.9(2) . . ?
C14 C13 C17 123.2(2) . . ?
C15 C14 C13 118.8(2) . . ?
C14 C15 C16 119.1(2) . . ?
C11 C16 C15 119.3(2) . . ?
N18 C17 C13 116.6(2) . . ?
C17 N18 O19 116.0(2) . . ?
C17 N18 Ni 116.68(15) . . ?
O19 N18 Ni 127.07(13) . . ?
N18 O19 Cr 118.59(11) . . ?
N22 C21 C26 121.5(2) . . ?
N22 C21 P 120.2(2) . . ?
C26 C21 P 118.2(2) . . ?
C21 N22 C23 119.0(2) . . ?
C21 N22 Ni 126.3(2) . . ?
C23 N22 Ni 114.67(14) . . ?
N22 C23 C24 122.2(2) . . ?
N22 C23 C27 115.4(2) . . ?
C24 C23 C27 122.3(2) . . ?
C25 C24 C23 118.4(2) . . ?
C26 C25 C24 119.4(2) . . ?
C25 C26 C21 119.3(2) . . ?
N28 C27 C23 116.2(2) . . ?
C27 N28 O29 116.4(2) . . ?
C27 N28 Ni 116.2(2) . . ?
O29 N28 Ni 127.25(14) . . ?
N28 O29 Cr 118.56(13) . . ?
C40 N31 C32 108.6(2) . . ?
C40 N31 C39 110.0(2) . . ?
C32 N31 C39 111.6(2) . . ?
C40 N31 Cr 112.83(15) . . ?
C32 N31 Cr 103.90(13) . . ?
C39 N31 Cr 109.75(15) . . ?
N31 C32 C33 110.7(2) . . ?
N34 C33 C32 110.0(2) . . ?
C41 N34 C35 108.8(2) . . ?
C41 N34 C33 110.2(2) . . ?
C35 N34 C33 111.7(2) . . ?
C41 N34 Cr 112.70(14) . . ?
C35 N34 Cr 103.37(14) . . ?
C33 N34 Cr 109.85(13) . . ?
N34 C35 C36 110.0(2) . . ?
N37 C36 C35 110.0(2) . . ?
C42 N37 C38 109.0(2) . . ?
C42 N37 C36 109.2(2) . . ?
C38 N37 C36 111.8(2) . . ?
C42 N37 Cr 113.09(14) . . ?
C38 N37 Cr 103.93(13) . . ?
C36 N37 Cr 109.76(13) . . ?
C39 C38 N37 110.2(2) . . ?
C38 C39 N31 110.3(2) . . ?
O14 Cl1 O12 109.95(12) . . ?
O14 Cl1 O11 109.55(11) . . ?
O12 Cl1 O11 109.97(12) . . ?
O14 Cl1 O13 108.59(11) . . ?
O12 Cl1 O13 109.04(11) . . ?
O11 Cl1 O13 109.73(13) . . ?
O22 Cl2 O24 110.10(11) . . ?
O22 Cl2 O21 109.51(14) . . ?
O24 Cl2 O21 110.24(14) . . ?
O22 Cl2 O23 109.93(13) . . ?
O24 Cl2 O23 109.07(12) . . ?
O21 Cl2 O23 107.96(13) . . ?

loop_
_geom_bond_atom_site_label_1
_geom_bond_atom_site_label_2
_geom_bond_distance
_geom_bond_site_symmetry_2
_geom_bond_publ_flag
Ni N8 2.076(2) . ?
Ni N22 2.087(2) . ?
Ni N18 2.099(2) . ?
Ni N28 2.103(2) . ?
Ni N12 2.104(2) . ?
Ni N2 2.109(2) . ?
Cr O9 1.935(2) . ?
Cr O19 1.940(2) . ?
Cr O29 1.944(2) . ?
Cr N31 2.110(2) . ?
Cr N37 2.110(2) . ?
Cr N34 2.116(2) . ?
P C1 1.846(2) . ?
P C21 1.846(3) . ?
P C11 1.848(2) . ?
C1 N2 1.344(3) . ?
C1 C6 1.389(3) . ?
N2 C3 1.355(3) . ?
C3 C4 1.393(3) . ?
C3 C7 1.451(3) . ?
C4 C5 1.380(4) . ?
C5 C6 1.390(3) . ?
C7 N8 1.287(3) . ?
N8 O9 1.348(2) . ?
C11 N12 1.344(3) . ?
C11 C16 1.389(3) . ?
N12 C13 1.357(3) . ?
C13 C14 1.395(3) . ?
C13 C17 1.458(3) . ?
C14 C15 1.384(3) . ?
C15 C16 1.389(3) . ?
C17 N18 1.284(3) . ?
N18 O19 1.350(2) . ?
C21 N22 1.349(3) . ?
C21 C26 1.392(3) . ?
N22 C23 1.352(3) . ?
C23 C24 1.395(3) . ?
C23 C27 1.459(3) . ?
C24 C25 1.388(3) . ?
C25 C26 1.388(4) . ?
C27 N28 1.288(3) . ?
N28 O29 1.349(2) . ?
N31 C40 1.489(3) . ?
N31 C32 1.489(3) . ?
N31 C39 1.512(3) . ?
C32 C33 1.524(3) . ?
C33 N34 1.502(3) . ?
N34 C41 1.484(3) . ?
N34 C35 1.498(3) . ?
C35 C36 1.509(3) . ?
C36 N37 1.506(3) . ?
N37 C42 1.486(3) . ?
N37 C38 1.498(3) . ?
C38 C39 1.496(4) . ?
Cl1 O14 1.438(2) . ?
Cl1 O12 1.440(2) . ?
Cl1 O11 1.442(2) . ?
Cl1 O13 1.443(2) . ?
Cl2 O22 1.432(2) . ?
Cl2 O24 1.436(2) . ?
Cl2 O21 1.437(2) . ?
Cl2 O23 1.441(2) . ?
